data_4128047
loop_
_publ_author_name
'Vailonis, Kristina M.'
'Gnanasekaran, Karthikeyan'
'Powers, Xian B.'
'Gianneschi, Nathan C.'
'Jenkins, David M.'

_publ_section_title
;
 Elucidating the Growth of Metal-Organic Nanotubes Combining Isoreticular
 Synthesis with Liquid-Cell Transmission Electron Microscopy.
;
_journal_issue 26
_journal_name_full 'Journal of the American Chemical Society'
_journal_page_first 10177
_journal_page_last 10182
_journal_paper_doi 10.1021/jacs.9b04586
_journal_volume 141
_journal_year 2019
_chemical_formula_moiety 'C8 H6 Br Cu N3'
_chemical_formula_sum 'C8 H6 Br Cu N3'
_chemical_formula_weight 287.61
_space_group_crystal_system orthorhombic
_space_group_IT_number 74
_space_group_name_Hall '-I 2b 2'
_space_group_name_H-M_alt 'I m m a'
_symmetry_space_group_name_Hall '-I 2b 2'
_symmetry_space_group_name_H-M 'I m m a'
_atom_sites_solution_hydrogens mixed
_atom_sites_solution_primary dual
_atom_sites_solution_secondary difmap
_audit_creation_method SHELXL-2017/1
_cell_angle_alpha 90
_cell_angle_beta 90
_cell_angle_gamma 90
_cell_formula_units_Z 8
_cell_length_a 22.374(3)
_cell_length_b 6.9783(8)
_cell_length_c 13.2425(15)
_cell_measurement_reflns_used 9912
_cell_measurement_temperature 100(2)
_cell_measurement_theta_max 32.4
_cell_measurement_theta_min 3.21
_cell_volume 2067.6(4)
_computing_cell_refinement 'SAINT V8.37A Bruker-AXS, Madison WI'
_computing_data_collection 'Bruker APEX3 Bruker-AXS, Madison WI'
_computing_data_reduction 'SAINT V8.37A Bruker-AXS, Madison WI'
_computing_molecular_graphics
;
Bruker SHELXTL Bruker-AXS, Madison WI
and local programs
;
_computing_publication_material 'Bruker SHELXTL Bruker-AXS, Madison WI'
_computing_structure_refinement 'SHELXL-2014/7 (Sheldrick, 2014)'
_computing_structure_solution 'SHELXT 2014/4 Bruker-AXS, Madison WI'
_diffrn_ambient_temperature 100(2)
_diffrn_detector_area_resol_mean 10.42
_diffrn_measured_fraction_theta_full 0.999
_diffrn_measured_fraction_theta_max 0.998
_diffrn_measurement_device_type 'Bruker D8 with PHOTON 2 CMOS detector'
_diffrn_measurement_method '\w/\f scans'
_diffrn_radiation_type synchrotron
_diffrn_radiation_wavelength 0.7288
_diffrn_reflns_av_R_equivalents 0.0783
_diffrn_reflns_av_unetI/netI 0.0406
_diffrn_reflns_Laue_measured_fraction_full 0.999
_diffrn_reflns_Laue_measured_fraction_max 0.998
_diffrn_reflns_limit_h_max 32
_diffrn_reflns_limit_h_min -32
_diffrn_reflns_limit_k_max 10
_diffrn_reflns_limit_k_min -10
_diffrn_reflns_limit_l_max 19
_diffrn_reflns_limit_l_min -19
_diffrn_reflns_number 24015
_diffrn_reflns_point_group_measured_fraction_full 0.999
_diffrn_reflns_point_group_measured_fraction_max 0.998
_diffrn_reflns_theta_full 25.930
_diffrn_reflns_theta_max 32.507
_diffrn_reflns_theta_min 1.832
_diffrn_source 'Beamline 12.2.1, ALS'
_exptl_absorpt_coefficient_mu 6.317
_exptl_absorpt_correction_T_max 0.7464
_exptl_absorpt_correction_T_min 0.5557
_exptl_absorpt_correction_type multi-scan
_exptl_absorpt_process_details 'SADABS (Sheldrick, 2014)'
_exptl_crystal_colour colorless
_exptl_crystal_density_diffrn 1.848
_exptl_crystal_description plate
_exptl_crystal_F_000 1112
_exptl_crystal_size_max 0.110
_exptl_crystal_size_mid 0.030
_exptl_crystal_size_min 0.010
_refine_diff_density_max 1.793
_refine_diff_density_min -2.788
_refine_diff_density_rms 0.326
_refine_ls_extinction_method none
_refine_ls_goodness_of_fit_ref 1.135
_refine_ls_hydrogen_treatment constr
_refine_ls_matrix_type full
_refine_ls_number_parameters 72
_refine_ls_number_reflns 1908
_refine_ls_number_restraints 0
_refine_ls_restrained_S_all 1.135
_refine_ls_R_factor_all 0.0839
_refine_ls_R_factor_gt 0.0713
_refine_ls_shift/su_max 0.000
_refine_ls_shift/su_mean 0.000
_refine_ls_structure_factor_coef Fsqd
_refine_ls_weighting_details 'w=1/[\s^2^(Fo^2^)+(0.1511P)^2^+7.8720P] where P=(Fo^2^+2Fc^2^)/3'
_refine_ls_weighting_scheme calc
_refine_ls_wR_factor_gt 0.2193
_refine_ls_wR_factor_ref 0.2360
_reflns_Friedel_coverage 0.000
_reflns_number_gt 1487
_reflns_number_total 1908
_reflns_threshold_expression 'I > 2\s(I)'
_cod_data_source_file ja9b04586_si_002.cif
_cod_data_source_block xbp211
_cod_database_code 4128047
_shelx_shelxl_version_number 2017/1
_shelx_space_group_comment
;
The symmetry employed for this shelxl refinement is uniquely defined
by the following loop, which should always be used as a source of
symmetry information in preference to the above space-group names.
They are only intended as comments.
;
_shelx_estimated_absorpt_t_min 0.543
_shelx_estimated_absorpt_t_max 0.940

loop_
_space_group_symop_operation_xyz
'x, y, z'
'-x, -y+1/2, z'
'-x, y+1/2, -z'
'x, -y, -z'
'x+1/2, y+1/2, z+1/2'
'-x+1/2, -y+1, z+1/2'
'-x+1/2, y+1, -z+1/2'
'x+1/2, -y+1/2, -z+1/2'
'-x, -y, -z'
'x, y-1/2, -z'
'x, -y-1/2, z'
'-x, y, z'
'-x+1/2, -y+1/2, -z+1/2'
'x+1/2, y, -z+1/2'
'x+1/2, -y, z+1/2'
'-x+1/2, y+1/2, z+1/2'

loop_
_atom_site_label
_atom_site_type_symbol
_atom_site_fract_x
_atom_site_fract_y
_atom_site_fract_z
_atom_site_U_iso_or_equiv
_atom_site_adp_type
_atom_site_occupancy
_atom_site_site_symmetry_order
_atom_site_calc_flag
_atom_site_refinement_flags_posn
_atom_site_refinement_flags_adp
_atom_site_refinement_flags_occupancy
Cu1 Cu 0.27843(4) 0.500000 0.000000 0.0331(3) Uani 1 2 d S T P
Br1 Br 0.22106(3) 0.250000 -0.10023(4) 0.0299(3) Uani 1 2 d S T P
N1 N 0.31017(18) 0.3487(6) 0.1136(3) 0.0319(8) Uani 1 1 d . . .
N2 N 0.3418(2) 0.250000 0.2609(4) 0.0314(11) Uani 1 2 d S T P
C1 C 0.3290(2) 0.4043(7) 0.2038(3) 0.0346(9) Uani 1 1 d . . .
H1 H 0.332946 0.533762 0.224981 0.041 Uiso 1 1 calc R U .
C2 C 0.3686(3) 0.250000 0.3620(4) 0.0325(12) Uani 1 2 d S T P
H2 H 0.355263 0.138750 0.398195 0.039 Uiso 0.5 1 d R U P
C4 C 0.4363(3) 0.250000 0.3581(4) 0.0274(11) Uani 1 2 d S T P
C5 C 0.4688(3) 0.250000 0.4516(4) 0.0256(10) Uani 1 2 d S T P
C6 C 0.4377(3) 0.250000 0.5453(4) 0.0289(11) Uani 1 2 d S T P
H6 H 0.395251 0.250000 0.545610 0.035 Uiso 1 2 calc R U P
C7 C 0.4685(3) 0.250000 0.6359(4) 0.0321(12) Uani 1 2 d S T P
H7 H 0.447197 0.250000 0.698017 0.039 Uiso 1 2 calc R U P
C8 C 0.4685(3) 0.250000 0.2698(4) 0.0313(12) Uani 1 2 d S T P
H8 H 0.447839 0.250000 0.207188 0.038 Uiso 1 2 calc R U P

loop_
_atom_site_aniso_label
_atom_site_aniso_U_11
_atom_site_aniso_U_22
_atom_site_aniso_U_33
_atom_site_aniso_U_23
_atom_site_aniso_U_13
_atom_site_aniso_U_12
Cu1 0.0456(5) 0.0326(5) 0.0211(4) 0.0027(3) 0.000 0.000
Br1 0.0354(4) 0.0341(4) 0.0203(4) 0.000 -0.00055(18) 0.000
N1 0.0380(19) 0.0330(19) 0.0248(15) 0.0010(13) -0.0025(14) 0.0027(16)
N2 0.033(3) 0.040(3) 0.021(2) 0.000 -0.0017(18) 0.000
C1 0.044(2) 0.034(2) 0.0255(19) -0.0036(16) -0.0058(16) 0.0008(18)
C2 0.033(3) 0.042(3) 0.022(2) 0.000 -0.003(2) 0.000
C4 0.033(3) 0.030(3) 0.019(2) 0.000 -0.004(2) 0.000
C5 0.040(3) 0.021(2) 0.0156(19) 0.000 -0.0009(19) 0.000
C6 0.032(3) 0.033(3) 0.021(2) 0.000 0.002(2) 0.000
C7 0.051(4) 0.028(3) 0.017(2) 0.000 0.004(2) 0.000
C8 0.037(3) 0.042(3) 0.0148(19) 0.000 -0.0018(19) 0.000

loop_
_atom_type_symbol
_atom_type_description
_atom_type_scat_dispersion_real
_atom_type_scat_dispersion_imag
_atom_type_scat_source
C C 0.0034 0.0017 'International Tables Vol C Tables 4.2.6.8 and 6.1.1.4'
H H 0.0000 0.0000 'International Tables Vol C Tables 4.2.6.8 and 6.1.1.4'
N N 0.0065 0.0035 'International Tables Vol C Tables 4.2.6.8 and 6.1.1.4'
Cu Cu 0.3203 1.3288 'International Tables Vol C Tables 4.2.6.8 and 6.1.1.4'
Br Br -0.4677 2.5495 'International Tables Vol C Tables 4.2.6.8 and 6.1.1.4'

loop_
_geom_angle_atom_site_label_1
_geom_angle_atom_site_label_2
_geom_angle_atom_site_label_3
_geom_angle
_geom_angle_site_symmetry_1
_geom_angle_site_symmetry_3
N1 Cu1 N1 137.7(2) 4_565 .
N1 Cu1 Br1 98.69(12) 4_565 .
N1 Cu1 Br1 102.31(12) . .
N1 Cu1 Br1 102.31(12) 4_565 10_565
N1 Cu1 Br1 98.69(12) . 10_565
Br1 Cu1 Br1 119.30(4) . 10_565
Cu1 Br1 Cu1 86.75(3) . 10
C1 N1 N1 107.0(3) . 11_565
C1 N1 Cu1 130.3(3) . .
N1 N1 Cu1 122.39(12) 11_565 .
C1 N2 C1 106.2(5) . 11_565
C1 N2 C2 126.8(3) . .
C1 N2 C2 126.8(3) 11_565 .
N1 C1 N2 109.9(4) . .
N1 C1 H1 125.1 . .
N2 C1 H1 125.1 . .
N2 C2 C4 112.2(5) . .
N2 C2 H2 109.1 . .
C4 C2 H2 109.2 . .
N2 C2 H2 109.09(17) . 11_565
C4 C2 H2 109.20(16) . 11_565
H2 C2 H2 107.9 . 11_565
C8 C4 C5 117.9(6) . .
C8 C4 C2 123.6(5) . .
C5 C4 C2 118.5(5) . .
C5 C5 C6 119.3(3) 2_655 .
C5 C5 C4 120.4(3) 2_655 .
C6 C5 C4 120.3(6) . .
C7 C6 C5 120.9(6) . .
C7 C6 H6 119.6 . .
C5 C6 H6 119.6 . .
C6 C7 C7 119.8(4) . 2_655
C6 C7 H7 120.1 . .
C7 C7 H7 120.1 2_655 .
C4 C8 C8 121.7(3) . 2_655
C4 C8 H8 119.2 . .
C8 C8 H8 119.2 2_655 .

loop_
_geom_bond_atom_site_label_1
_geom_bond_atom_site_label_2
_geom_bond_distance
_geom_bond_site_symmetry_2
Cu1 N1 1.970(4) 4_565
Cu1 N1 1.970(4) .
Cu1 Br1 2.5402(6) .
Cu1 Br1 2.5402(6) 10_565
N1 C1 1.324(5) .
N1 N1 1.378(8) 11_565
N2 C1 1.347(5) .
N2 C1 1.347(5) 11_565
N2 C2 1.468(8) .
C1 H1 0.9500 .
C2 C4 1.515(9) .
C2 H2 0.9599 .
C2 H2 0.9599 11_565
C4 C8 1.373(8) .
C4 C5 1.436(7) .
C5 C5 1.395(12) 2_655
C5 C6 1.423(7) .
C6 C7 1.384(8) .
C6 H6 0.9500 .
C7 C7 1.410(15) 2_655
C7 H7 0.9500 .
C8 C8 1.408(13) 2_655
C8 H8 0.9500 .

loop_
_geom_torsion_atom_site_label_1
_geom_torsion_atom_site_label_2
_geom_torsion_atom_site_label_3
_geom_torsion_atom_site_label_4
_geom_torsion
_geom_torsion_site_symmetry_1
_geom_torsion_site_symmetry_4
N1 N1 C1 N2 0.8(5) 11_565 .
Cu1 N1 C1 N2 174.3(4) . .
C1 N2 C1 N1 -1.2(7) 11_565 .
C2 N2 C1 N1 174.4(5) . .
C1 N2 C2 C4 -87.4(6) . .
C1 N2 C2 C4 87.4(6) 11_565 .
N2 C2 C4 C8 0.000(0) . .
N2 C2 C4 C5 180.000(1) . .
C8 C4 C5 C5 0.000(1) . 2_655
C2 C4 C5 C5 180.000(1) . 2_655
C8 C4 C5 C6 180.000(1) . .
C2 C4 C5 C6 0.000(1) . .
C5 C5 C6 C7 0.000(1) 2_655 .
C4 C5 C6 C7 180.000(1) . .
C5 C6 C7 C7 0.000(1) . 2_655
C5 C4 C8 C8 0.000(1) . 2_655
C2 C4 C8 C8 180.000(0) . 2_655
